data_4308740
loop_
_publ_author_name
'Ga\<sper Tav\<car'
'Boris \<Zemva'

_publ_contact_author_address
;
    Jo\<zef Stefan Institute
    Department of Inorganic Chemistry and Technology
    Jamova 39
    1000 Ljubljana
    Slovenia
;
_publ_contact_author_email gasper.tavcar@ijs.si
_publ_contact_author_fax '(386) 1 423 21 25'
_publ_contact_author_name 'Ga\<sper Tav\<car'
_publ_contact_author_phone '(386) 1 477 34 67'
_publ_section_title
;
XeF2 as a Ligand in a Coordination Compound with the BF4- Anion
;
_journal_name_full 'Inorganic Chemistry'
_journal_page_first 1525
_journal_page_last 1529
_journal_paper_doi 10.1021/ic048684p
_journal_volume 44
_journal_year 2005
_chemical_formula_sum 'B2 Cd F8'
_chemical_formula_weight 286.02
_chemical_name_systematic
; 
 ? 
;
_space_group_IT_number 61
_symmetry_cell_setting orthorhombic
_symmetry_space_group_name_Hall '-P 2ac 2ab'
_symmetry_space_group_name_H-M 'P b c a'
_atom_sites_solution_hydrogens geom
_atom_sites_solution_primary direct
_atom_sites_solution_secondary difmap
_audit_creation_method SHELXL-97
_cell_angle_alpha 90.00
_cell_angle_beta 90.00
_cell_angle_gamma 90.00
_cell_formula_units_Z 8
_cell_length_a 9.1271(18)
_cell_length_b 8.746(2)
_cell_length_c 13.225(10)
_cell_measurement_reflns_used 61
_cell_measurement_temperature 293(2)
_cell_measurement_theta_max 29.1292
_cell_measurement_theta_min 1.5391
_cell_volume 1055.7(9)
_computing_cell_refinement 'CrystalClear (Rigaku Corp., 2000)'
_computing_data_collection 'CrystalClear (Rigaku Corp., 2000)'
_computing_data_reduction 'CrystalClear (Rigaku Corp., 2000)'
_computing_structure_refinement 'SHELXL-97 (Sheldrick, 1997)'
_computing_structure_solution 'SHELXS-97 (Sheldrick, 1990)'
_diffrn_ambient_temperature 293(2)
_diffrn_detector_area_resol_mean 14.7059
_diffrn_measured_fraction_theta_full 0.97
_diffrn_measured_fraction_theta_max 0.849
_diffrn_measurement_details
;
scan:
    Number of images: 133
               Slice: 0.1000 - 40.0000
         Image width: 0.3000
            Exp time: 5.0000
       Rotation axis: Omega
               Omega: 0.0000
                 Chi: 90.0000
                 Phi: 0.0000
                 XTD: 50.2629
              2theta: 20.0281
scan:
    Number of images: 600
               Slice: -90.0000 - 90.0000
         Image width: 0.3000
            Exp time: 5.0000
       Rotation axis: Phi
               Omega: 0.0000
                 Chi: 0.0000
                 Phi: 0.0000
                 XTD: 50.2629
              2theta: 20.0281
;
_diffrn_measurement_device
;
Mercury CCD (2x2 bin mode)
;
_diffrn_measurement_device_details
;
AFC7: Eulerian 3-circle
;
_diffrn_measurement_method dtprofit.ref
_diffrn_radiation_detector CCD
_diffrn_radiation_monochromator graphite
_diffrn_radiation_source 'fine-focus sealed tube'
_diffrn_radiation_type MoK\a
_diffrn_radiation_wavelength 0.71069
_diffrn_reflns_av_R_equivalents 0.0289
_diffrn_reflns_av_sigmaI/netI 0.0260
_diffrn_reflns_limit_h_max 10
_diffrn_reflns_limit_h_min -10
_diffrn_reflns_limit_k_max 10
_diffrn_reflns_limit_k_min -11
_diffrn_reflns_limit_l_max 16
_diffrn_reflns_limit_l_min -10
_diffrn_reflns_number 4301
_diffrn_reflns_reduction_process 'Lp corrections applied'
_diffrn_reflns_theta_full 25,47
_diffrn_reflns_theta_max 28.96
_diffrn_reflns_theta_min 3.08
_exptl_absorpt_coefficient_mu 4.248
_exptl_absorpt_correction_T_max 0.6500
_exptl_absorpt_correction_T_min 0.3772
_exptl_absorpt_correction_type multi-scan
_exptl_crystal_colour Colorless
_exptl_crystal_density_diffrn 3.599
_exptl_crystal_density_method 'not measured'
_exptl_crystal_description Chunk
_exptl_crystal_F_000 1040
_exptl_crystal_size_max 0.25
_exptl_crystal_size_mid 0.20
_exptl_crystal_size_min 0.10
_refine_diff_density_max 1.240
_refine_diff_density_min -1.578
_refine_diff_density_rms 0.196
_refine_ls_extinction_coef 0.0129(6)
_refine_ls_extinction_expression Fc^*^=kFc[1+0.001xFc^2^\l^3^/sin(2\q)]^-1/4^
_refine_ls_extinction_method SHELXL
_refine_ls_goodness_of_fit_ref 1.207
_refine_ls_hydrogen_treatment mixed
_refine_ls_matrix_type full
_refine_ls_number_parameters 101
_refine_ls_number_reflns 1182
_refine_ls_number_restraints 0
_refine_ls_restrained_S_all 1.207
_refine_ls_R_factor_all 0.0363
_refine_ls_R_factor_gt 0.0303
_refine_ls_shift/su_max 0.001
_refine_ls_shift/su_mean 0.000
_refine_ls_structure_factor_coef Fsqd
_refine_ls_weighting_details 'calc w=1/[\s^2^(Fo^2^)+(0.0376P)^2^+0.2981P] where P=(Fo^2^+2Fc^2^)/3'
_refine_ls_weighting_scheme calc
_refine_ls_wR_factor_gt 0.0673
_refine_ls_wR_factor_ref 0.0720
_reflns_number_gt 1043
_reflns_number_total 1182
_reflns_threshold_expression >2sigma(I)
_cod_data_source_file ic048684psi20040920_065617_2.cif
_cod_data_source_block Cd(BF4)2
_cod_depositor_comments
;
The following automatic conversions were performed:
'_exptl_absorpt_correction_type' value 'Multi-scan' changed to
'multi-scan' according to
'/home/saulius/struct/CIF-dictionaries/cif_core.dic' dictionary named
'cif_core.dic' version 2.4.1 from 2010-06-29.

Automatic conversion script
Id: cif_fix_enum 1527 2010-12-29 10:47:43Z saulius 
;
_cod_database_code 4308740

loop_
_symmetry_equiv_pos_as_xyz
'x, y, z'
'x+1/2, -y+1/2, -z'
'-x, y+1/2, -z+1/2'
'-x+1/2, -y, z+1/2'
'-x, -y, -z'
'-x-1/2, y-1/2, z'
'x, -y-1/2, z-1/2'
'x-1/2, y, -z-1/2'

loop_
_atom_site_label
_atom_site_type_symbol
_atom_site_fract_x
_atom_site_fract_y
_atom_site_fract_z
_atom_site_U_iso_or_equiv
_atom_site_adp_type
_atom_site_occupancy
_atom_site_symmetry_multiplicity
_atom_site_calc_flag
_atom_site_refinement_flags
_atom_site_disorder_assembly
_atom_site_disorder_group
Cd1 Cd 0.53284(3) 0.71794(3) 0.89570(2) 0.01244(15) Uani 1 1 d . . .
F11 F 0.5862(3) 0.4751(3) 0.83246(19) 0.0295(6) Uani 1 1 d . . .
F12 F 0.5755(3) 0.2730(3) 0.94060(19) 0.0239(6) Uani 1 1 d . . .
F13 F 0.7487(3) 0.2788(3) 0.8177(2) 0.0252(6) Uani 1 1 d . . .
F14 F 0.5115(3) 0.2428(3) 0.7752(2) 0.0246(6) Uani 1 1 d . . .
F21 F 0.6441(3) 0.9200(3) 0.9843(2) 0.0263(6) Uani 1 1 d . . .
F22 F 0.6250(3) 1.0789(3) 1.11873(17) 0.0204(5) Uani 1 1 d . . .
F23 F 0.8200(3) 1.0973(3) 1.01227(19) 0.0271(6) Uani 1 1 d . . .
F24 F 0.8019(3) 0.8956(3) 1.11728(19) 0.0257(6) Uani 1 1 d . . .
B1 B 0.6046(5) 0.3182(5) 0.8422(3) 0.0146(9) Uani 1 1 d . . .
B2 B 0.7219(5) 0.9967(5) 1.0588(3) 0.0142(8) Uani 1 1 d . . .

loop_
_atom_site_aniso_label
_atom_site_aniso_U_11
_atom_site_aniso_U_22
_atom_site_aniso_U_33
_atom_site_aniso_U_23
_atom_site_aniso_U_13
_atom_site_aniso_U_12
Cd1 0.0120(2) 0.0115(2) 0.01386(19) 0.00017(9) -0.00032(10) 0.00054(10)
F11 0.0455(17) 0.0155(12) 0.0275(14) -0.0048(10) 0.0008(12) 0.0049(12)
F12 0.0222(14) 0.0348(16) 0.0147(12) 0.0017(10) 0.0021(11) 0.0009(11)
F13 0.0146(14) 0.0408(16) 0.0202(12) -0.0019(11) 0.0007(10) 0.0091(10)
F14 0.0237(14) 0.0320(15) 0.0181(14) -0.0024(10) -0.0022(11) -0.0071(11)
F21 0.0229(13) 0.0235(13) 0.0326(14) -0.0123(11) -0.0059(11) -0.0006(10)
F22 0.0205(13) 0.0215(13) 0.0192(11) 0.0003(9) 0.0030(9) 0.0092(10)
F23 0.0241(14) 0.0256(14) 0.0314(14) 0.0023(11) 0.0069(11) -0.0085(11)
F24 0.0247(14) 0.0262(14) 0.0262(13) 0.0057(10) -0.0004(10) 0.0107(11)
B1 0.013(2) 0.019(2) 0.0123(19) -0.0034(16) -0.0024(16) 0.0028(17)
B2 0.012(2) 0.012(2) 0.019(2) 0.0000(15) 0.0040(16) 0.0011(16)

loop_
_atom_type_symbol
_atom_type_description
_atom_type_scat_dispersion_real
_atom_type_scat_dispersion_imag
_atom_type_scat_source
Cd Cd -0.8075 1.2024 'International Tables Vol C Tables 4.2.6.8 and 6.1.1.4'
F F 0.0171 0.0103 'International Tables Vol C Tables 4.2.6.8 and 6.1.1.4'
B B 0.0013 0.0007 'International Tables Vol C Tables 4.2.6.8 and 6.1.1.4'

loop_
_geom_angle_atom_site_label_1
_geom_angle_atom_site_label_2
_geom_angle_atom_site_label_3
_geom_angle
_geom_angle_site_symmetry_1
_geom_angle_site_symmetry_3
_geom_angle_publ_flag
F22 Cd1 F23 140.98(9) 5_677 6_755 ?
F22 Cd1 F14 74.66(9) 5_677 3_656 ?
F23 Cd1 F14 143.35(9) 6_755 3_656 ?
F22 Cd1 F13 109.08(10) 5_677 6_765 ?
F23 Cd1 F13 84.32(10) 6_755 6_765 ?
F14 Cd1 F13 72.04(10) 3_656 6_765 ?
F22 Cd1 F11 143.66(9) 5_677 . ?
F23 Cd1 F11 72.61(9) 6_755 . ?
F14 Cd1 F11 76.77(9) 3_656 . ?
F13 Cd1 F11 82.48(9) 6_765 . ?
F22 Cd1 F24 75.90(10) 5_677 2_467 ?
F23 Cd1 F24 112.40(9) 6_755 2_467 ?
F14 Cd1 F24 79.03(9) 3_656 2_467 ?
F13 Cd1 F24 147.65(9) 6_765 2_467 ?
F11 Cd1 F24 77.02(10) . 2_467 ?
F22 Cd1 F21 74.39(9) 5_677 . ?
F23 Cd1 F21 76.03(9) 6_755 . ?
F14 Cd1 F21 119.55(10) 3_656 . ?
F13 Cd1 F21 71.10(9) 6_765 . ?
F11 Cd1 F21 140.57(9) . . ?
F24 Cd1 F21 138.23(9) 2_467 . ?
F22 Cd1 F12 77.83(9) 5_677 5_667 ?
F23 Cd1 F12 69.41(10) 6_755 5_667 ?
F14 Cd1 F12 144.59(9) 3_656 5_667 ?
F13 Cd1 F12 139.26(10) 6_765 5_667 ?
F11 Cd1 F12 116.29(9) . 5_667 ?
F24 Cd1 F12 72.93(10) 2_467 5_667 ?
F21 Cd1 F12 72.62(10) . 5_667 ?
B1 F11 Cd1 153.1(2) . . ?
B1 F12 Cd1 157.5(2) . 5_667 ?
B1 F13 Cd1 140.0(2) . 6_755 ?
B1 F14 Cd1 140.8(3) . 3_646 ?
B2 F21 Cd1 159.8(2) . . ?
B2 F22 Cd1 138.9(2) . 5_677 ?
B2 F23 Cd1 163.2(3) . 6_765 ?
B2 F24 Cd1 135.0(2) . 2_567 ?
F12 B1 F11 110.2(3) . . ?
F12 B1 F14 110.2(4) . . ?
F11 B1 F14 109.6(3) . . ?
F12 B1 F13 109.1(3) . . ?
F11 B1 F13 109.6(4) . . ?
F14 B1 F13 108.0(3) . . ?
F24 B2 F21 111.0(3) . . ?
F24 B2 F22 110.4(3) . . ?
F21 B2 F22 109.3(3) . . ?
F24 B2 F23 108.1(3) . . ?
F21 B2 F23 108.6(3) . . ?
F22 B2 F23 109.4(3) . . ?

loop_
_geom_bond_atom_site_label_1
_geom_bond_atom_site_label_2
_geom_bond_distance
_geom_bond_site_symmetry_2
_geom_bond_publ_flag
Cd1 F22 2.296(2) 5_677 ?
Cd1 F23 2.300(3) 6_755 ?
Cd1 F14 2.306(3) 3_656 ?
Cd1 F13 2.308(3) 6_765 ?
Cd1 F11 2.334(2) . ?
Cd1 F24 2.336(3) 2_467 ?
Cd1 F21 2.351(2) . ?
Cd1 F12 2.381(3) 5_667 ?
F11 B1 1.388(5) . ?
F12 B1 1.386(5) . ?
F12 Cd1 2.381(3) 5_667 ?
F13 B1 1.398(5) . ?
F13 Cd1 2.308(3) 6_755 ?
F14 B1 1.393(5) . ?
F14 Cd1 2.306(3) 3_646 ?
F21 B2 1.387(5) . ?
F22 B2 1.389(5) . ?
F22 Cd1 2.296(2) 5_677 ?
F23 B2 1.398(5) . ?
F23 Cd1 2.300(2) 6_765 ?
F24 B2 1.383(5) . ?
F24 Cd1 2.336(3) 2_567 ?
